data_4350388
loop_
_publ_author_name
'Ibrahim, Mohamed M.'
'Olmo, Cristina P\'erez'
'Tekeste, Teame'
'Seebacher, Jan'
'He, Guosen'
'Maldonado Calvo, Jos\'e A'
'B\"ohmerle, Karin'
'Steinfeld, Gunther'
'Brombacher, Horst'
'Vahrenkamp, Heinrich'

_publ_section_title
;
 Zn-OH2 and Zn-OH complexes with hydroborate-derived tripod ligands: a
 comprehensive study.
;
_journal_issue 18
_journal_name_full 'Inorganic chemistry'
_journal_page_first 7493
_journal_page_last 7502
_journal_paper_doi 10.1021/ic060752f
_journal_volume 45
_journal_year 2006
_chemical_formula_sum 'C64 H64 B2 Cl2 N12 O8 S4 Zn2'
_chemical_formula_weight 1480.78
_chemical_name_common 'Complex 12 (He), (NS2)Zn-OH-Zn(NS2)'
_space_group_IT_number 14
_space_group_name_Hall '-P 2ybc'
_space_group_name_H-M_alt 'P 1 21/c 1'
_atom_sites_solution_hydrogens geom
_atom_sites_solution_primary direct
_atom_sites_solution_secondary difmap
_audit_creation_method SHELXL-97
_cell_angle_alpha 90.00
_cell_angle_beta 99.099(3)
_cell_angle_gamma 90.00
_cell_formula_units_Z 4
_cell_length_a 17.226(3)
_cell_length_b 19.432(3)
_cell_length_c 24.621(4)
_cell_measurement_temperature 243(2)
_cell_volume 8138(2)
_computing_structure_refinement 'SHELXL-97 (Sheldrick, 1997)'
_computing_structure_solution 'SHELXS-97 (Sheldrick, 1990)'
_diffrn_ambient_temperature 243(2)
_diffrn_measured_fraction_theta_full 0.919
_diffrn_measured_fraction_theta_max 0.919
_diffrn_radiation_monochromator graphite
_diffrn_radiation_source 'fine-focus sealed tube'
_diffrn_radiation_type MoK\a
_diffrn_radiation_wavelength 0.71073
_diffrn_reflns_av_R_equivalents 0.1028
_diffrn_reflns_av_sigmaI/netI 0.1243
_diffrn_reflns_limit_h_max 23
_diffrn_reflns_limit_h_min -23
_diffrn_reflns_limit_k_max 26
_diffrn_reflns_limit_k_min -26
_diffrn_reflns_limit_l_max 31
_diffrn_reflns_limit_l_min -32
_diffrn_reflns_number 72659
_diffrn_reflns_theta_full 28.96
_diffrn_reflns_theta_max 28.96
_diffrn_reflns_theta_min 1.20
_exptl_absorpt_coefficient_mu 0.912
_exptl_crystal_density_diffrn 1.360
_exptl_crystal_density_method 'not measured'
_exptl_crystal_F_000 3438
_refine_diff_density_max 1.305
_refine_diff_density_min -1.259
_refine_diff_density_rms 0.127
_refine_ls_extinction_method none
_refine_ls_goodness_of_fit_ref 1.014
_refine_ls_hydrogen_treatment mixed
_refine_ls_matrix_type full
_refine_ls_number_parameters 919
_refine_ls_number_reflns 19823
_refine_ls_number_restraints 0
_refine_ls_restrained_S_all 1.014
_refine_ls_R_factor_all 0.2344
_refine_ls_R_factor_gt 0.0996
_refine_ls_shift/su_max 0.487
_refine_ls_shift/su_mean 0.017
_refine_ls_structure_factor_coef Fsqd
_refine_ls_weighting_details 'calc w=1/[\s^2^(Fo^2^)+(0.1777P)^2^+20.4702P] where P=(Fo^2^+2Fc^2^)/3'
_refine_ls_weighting_scheme calc
_refine_ls_wR_factor_gt 0.2623
_refine_ls_wR_factor_ref 0.3696
_reflns_number_gt 7592
_reflns_number_total 19823
_reflns_threshold_expression >2sigma(I)
_cod_data_source_file ic060752fsi20060504_033957.cif
_cod_data_source_block goubm
_cod_depositor_comments
;

2020-10-03
Z value and formula fixed to values more according to usual
chemical conventions.                 miguel
;
_cod_original_formula_sum 'C32 H32 B Cl N6 O4 S2 Zn'
_cod_original_formula_weight 740.39
_cod_original_formula_units_Z 9
_cod_database_code 4350388

loop_
_symmetry_equiv_pos_as_xyz
'x, y, z'
'-x, y+1/2, -z+1/2'
'-x, -y, -z'
'x, -y-1/2, z-1/2'

loop_
_atom_site_label
_atom_site_type_symbol
_atom_site_fract_x
_atom_site_fract_y
_atom_site_fract_z
_atom_site_U_iso_or_equiv
_atom_site_adp_type
_atom_site_occupancy
_atom_site_symmetry_multiplicity
_atom_site_calc_flag
_atom_site_refinement_flags
Zn1 Zn 0.29640(5) 0.24011(5) 0.46854(4) 0.0459(3) Uani 1 1 d .
Zn2 Zn 0.16149(5) 0.35460(4) 0.39917(4) 0.0436(3) Uani 1 1 d .
S1 S 0.23637(14) 0.15253(11) 0.41147(9) 0.0562(6) Uani 1 1 d .
S2 S 0.28927(13) 0.22322(13) 0.56064(9) 0.0571(6) Uani 1 1 d .
S3 S 0.17603(12) 0.34385(12) 0.30720(9) 0.0519(5) Uani 1 1 d .
S4 S 0.05274(13) 0.29722(11) 0.41943(9) 0.0521(5) Uani 1 1 d .
N1 N 0.4229(4) 0.1511(3) 0.4581(3) 0.0499(17) Uani 1 1 d .
N2 N 0.4101(4) 0.2204(3) 0.4599(3) 0.0504(17) Uani 1 1 d .
N3 N 0.3183(4) 0.0769(3) 0.4976(3) 0.0533(17) Uani 1 1 d .
N4 N 0.1972(4) 0.0452(3) 0.4716(3) 0.0560(18) Uani 1 1 d .
N5 N 0.4236(4) 0.1442(3) 0.5604(3) 0.0523(17) Uani 1 1 d .
N6 N 0.4263(4) 0.2125(4) 0.6316(3) 0.0543(18) Uani 1 1 d .
N7 N 0.1353(4) 0.4567(3) 0.4050(3) 0.0484(16) Uani 1 1 d .
N8 N 0.0908(4) 0.4771(3) 0.3555(3) 0.0460(15) Uani 1 1 d .
N9 N 0.0452(4) 0.2896(4) 0.2465(3) 0.0518(17) Uani 1 1 d .
N10 N 0.0186(4) 0.3789(3) 0.2945(3) 0.0452(15) Uani 1 1 d .
N11 N -0.0734(4) 0.3616(3) 0.4466(3) 0.0475(16) Uani 1 1 d .
N12 N -0.0278(4) 0.4162(3) 0.3815(3) 0.0492(16) Uani 1 1 d .
B1 B 0.4058(6) 0.1045(5) 0.5046(4) 0.052(2) Uani 1 1 d .
B2 B 0.0128(5) 0.4412(5) 0.3329(4) 0.050(2) Uani 1 1 d .
C1 C 0.4555(5) 0.1356(5) 0.4137(4) 0.057(2) Uani 1 1 d .
C2 C 0.4667(6) 0.1950(5) 0.3862(4) 0.061(2) Uani 1 1 d .
H2A H 0.4893 0.1994 0.3540 0.073 Uiso 1 1 calc R
C3 C 0.4378(5) 0.2472(4) 0.4158(4) 0.054(2) Uani 1 1 d .
C4 C 0.4739(7) 0.0637(5) 0.3989(5) 0.084(3) Uani 1 1 d .
H4A H 0.4594 0.0323 0.4262 0.125 Uiso 1 1 calc R
H4B H 0.5297 0.0597 0.3977 0.125 Uiso 1 1 calc R
H4C H 0.4444 0.0525 0.3631 0.125 Uiso 1 1 calc R
C5 C 0.4342(5) 0.3225(4) 0.4073(4) 0.054(2) Uani 1 1 d .
C6 C 0.4395(5) 0.3663(4) 0.4520(4) 0.059(2) Uani 1 1 d .
H6A H 0.4475 0.3485 0.4879 0.071 Uiso 1 1 calc R
C7 C 0.4328(6) 0.4366(5) 0.4434(5) 0.079(3) Uani 1 1 d .
H7A H 0.4389 0.4665 0.4738 0.095 Uiso 1 1 calc R
C8 C 0.4173(8) 0.4638(6) 0.3903(6) 0.091(4) Uani 1 1 d .
H8A H 0.4094 0.5113 0.3844 0.109 Uiso 1 1 calc R
C9 C 0.4141(9) 0.4195(7) 0.3476(6) 0.108(5) Uani 1 1 d .
H9A H 0.4068 0.4372 0.3116 0.129 Uiso 1 1 calc R
C10 C 0.4212(8) 0.3490(6) 0.3549(5) 0.083(3) Uani 1 1 d .
H10B H 0.4171 0.3195 0.3243 0.100 Uiso 1 1 calc R
C11 C 0.2530(5) 0.0908(4) 0.4607(3) 0.051(2) Uani 1 1 d .
C12 C 0.3004(6) 0.0241(5) 0.5316(4) 0.065(2) Uani 1 1 d .
H12A H 0.3354 0.0052 0.5610 0.078 Uiso 1 1 calc R
C13 C 0.2258(6) 0.0043(5) 0.5161(4) 0.067(3) Uani 1 1 d .
H13A H 0.1986 -0.0302 0.5321 0.080 Uiso 1 1 calc R
C14 C 0.1203(6) 0.0378(5) 0.4400(4) 0.060(2) Uani 1 1 d .
C15 C 0.0568(6) 0.0728(6) 0.4557(5) 0.072(3) Uani 1 1 d .
C16 C -0.0168(7) 0.0611(7) 0.4260(6) 0.090(4) Uani 1 1 d .
H16A H -0.0605 0.0839 0.4361 0.108 Uiso 1 1 calc R
C17 C -0.0274(8) 0.0170(7) 0.3821(6) 0.095(4) Uani 1 1 d .
H17A H -0.0781 0.0097 0.3624 0.114 Uiso 1 1 calc R
C18 C 0.0353(8) -0.0166(6) 0.3667(5) 0.086(4) Uani 1 1 d .
H18A H 0.0269 -0.0471 0.3367 0.103 Uiso 1 1 calc R
C19 C 0.1110(7) -0.0068(5) 0.3944(5) 0.074(3) Uani 1 1 d .
C20 C 0.1816(8) -0.0409(6) 0.3767(5) 0.100(4) Uani 1 1 d .
H20A H 0.2286 -0.0278 0.4017 0.151 Uiso 1 1 calc R
H20B H 0.1862 -0.0264 0.3397 0.151 Uiso 1 1 calc R
H20C H 0.1753 -0.0905 0.3775 0.151 Uiso 1 1 calc R
C21 C 0.0682(8) 0.1195(6) 0.5041(5) 0.093(4) Uani 1 1 d .
H21A H 0.0182 0.1396 0.5088 0.139 Uiso 1 1 calc R
H21B H 0.1048 0.1558 0.4984 0.139 Uiso 1 1 calc R
H21C H 0.0892 0.0935 0.5368 0.139 Uiso 1 1 calc R
C22 C 0.3821(5) 0.1912(4) 0.5833(3) 0.0473(19) Uani 1 1 d .
C23 C 0.4952(5) 0.1367(5) 0.5946(4) 0.062(2) Uani 1 1 d .
H23A H 0.5363 0.1074 0.5884 0.074 Uiso 1 1 calc R
C24 C 0.4959(6) 0.1784(5) 0.6383(4) 0.068(3) Uani 1 1 d .
H24A H 0.5372 0.1831 0.6680 0.082 Uiso 1 1 calc R
C25 C 0.4013(5) 0.2593(5) 0.6708(4) 0.058(2) Uani 1 1 d .
C26 C 0.4258(6) 0.3261(5) 0.6696(4) 0.070(3) Uani 1 1 d .
C27 C 0.4008(7) 0.3703(6) 0.7097(5) 0.085(3) Uani 1 1 d .
H27A H 0.4144 0.4172 0.7103 0.102 Uiso 1 1 calc R
C28 C 0.3579(8) 0.3459(8) 0.7469(6) 0.094(4) Uani 1 1 d .
H28A H 0.3435 0.3756 0.7738 0.113 Uiso 1 1 calc R
C29 C 0.3352(7) 0.2789(8) 0.7460(5) 0.085(3) Uani 1 1 d .
H29A H 0.3043 0.2631 0.7717 0.102 Uiso 1 1 calc R
C30 C 0.3569(6) 0.2338(5) 0.7080(4) 0.065(2) Uani 1 1 d .
C31 C 0.3315(8) 0.1594(6) 0.7059(5) 0.083(3) Uani 1 1 d .
H31A H 0.3514 0.1363 0.6760 0.124 Uiso 1 1 calc R
H31B H 0.2745 0.1570 0.6999 0.124 Uiso 1 1 calc R
H31C H 0.3521 0.1371 0.7404 0.124 Uiso 1 1 calc R
C32 C 0.4731(7) 0.3512(5) 0.6281(5) 0.086(3) Uani 1 1 d .
H32A H 0.4836 0.3133 0.6047 0.129 Uiso 1 1 calc R
H32B H 0.5224 0.3700 0.6466 0.129 Uiso 1 1 calc R
H32C H 0.4441 0.3868 0.6058 0.129 Uiso 1 1 calc R
C33 C 0.1179(5) 0.5390(4) 0.3415(4) 0.053(2) Uani 1 1 d .
C34 C 0.1780(5) 0.5589(4) 0.3810(4) 0.056(2) Uani 1 1 d .
H34A H 0.2071 0.5999 0.3815 0.067 Uiso 1 1 calc R
C35 C 0.1883(4) 0.5075(4) 0.4204(4) 0.0469(19) Uani 1 1 d .
C36 C 0.0813(6) 0.5751(6) 0.2897(4) 0.079(3) Uani 1 1 d .
H36A H 0.1083 0.6184 0.2864 0.119 Uiso 1 1 calc R
H36B H 0.0263 0.5841 0.2912 0.119 Uiso 1 1 calc R
H36C H 0.0856 0.5463 0.2582 0.119 Uiso 1 1 calc R
C37 C 0.2407(5) 0.5043(4) 0.4730(3) 0.0468(19) Uani 1 1 d .
C38 C 0.2981(5) 0.5547(5) 0.4868(4) 0.064(2) Uani 1 1 d .
H38A H 0.3045 0.5896 0.4615 0.077 Uiso 1 1 calc R
C39 C 0.3454(7) 0.5535(6) 0.5375(5) 0.083(3) Uani 1 1 d .
H39A H 0.3833 0.5881 0.5467 0.100 Uiso 1 1 calc R
C40 C 0.3377(7) 0.5021(7) 0.5745(5) 0.082(3) Uani 1 1 d .
H40A H 0.3712 0.5011 0.6086 0.098 Uiso 1 1 calc R
C41 C 0.2822(6) 0.4531(6) 0.5623(4) 0.070(3) Uani 1 1 d .
H41A H 0.2772 0.4182 0.5880 0.084 Uiso 1 1 calc R
C42 C 0.2326(5) 0.4537(4) 0.5123(4) 0.055(2) Uani 1 1 d .
H42A H 0.1932 0.4200 0.5046 0.066 Uiso 1 1 calc R
C43 C 0.0766(5) 0.3390(4) 0.2826(3) 0.0453(18) Uani 1 1 d .
C45 C -0.0515(5) 0.3538(5) 0.2654(4) 0.056(2) Uani 1 1 d .
H45A H -0.1019 0.3720 0.2662 0.067 Uiso 1 1 calc R
C46 C 0.0885(5) 0.2345(5) 0.2257(3) 0.053(2) Uani 1 1 d .
C47 C 0.1205(6) 0.2454(5) 0.1779(4) 0.064(2) Uani 1 1 d .
C48 C 0.1611(7) 0.1900(6) 0.1589(4) 0.080(3) Uani 1 1 d .
H48A H 0.1838 0.1950 0.1268 0.096 Uiso 1 1 calc R
C49 C 0.1678(7) 0.1291(6) 0.1866(5) 0.081(3) Uani 1 1 d .
H49A H 0.1949 0.0924 0.1732 0.098 Uiso 1 1 calc R
C50 C 0.1363(6) 0.1205(5) 0.2331(5) 0.066(3) Uani 1 1 d .
H50A H 0.1427 0.0780 0.2516 0.079 Uiso 1 1 calc R
C51 C 0.0944(5) 0.1730(5) 0.2545(4) 0.058(2) Uani 1 1 d .
C52 C 0.0595(6) 0.1636(5) 0.3056(4) 0.070(3) Uani 1 1 d .
H52A H 0.0326 0.2055 0.3133 0.105 Uiso 1 1 calc R
H52B H 0.1008 0.1535 0.3361 0.105 Uiso 1 1 calc R
H52C H 0.0222 0.1258 0.3006 0.105 Uiso 1 1 calc R
C53 C 0.1134(7) 0.3135(6) 0.1484(4) 0.086(3) Uani 1 1 d .
H53A H 0.0827 0.3449 0.1671 0.129 Uiso 1 1 calc R
H53B H 0.0875 0.3069 0.1108 0.129 Uiso 1 1 calc R
H53C H 0.1654 0.3326 0.1482 0.129 Uiso 1 1 calc R
C54 C -0.0157(5) 0.3612(4) 0.4153(3) 0.0442(18) Uani 1 1 d .
C55 C -0.0940(5) 0.4513(4) 0.3946(4) 0.054(2) Uani 1 1 d .
H55A H -0.1151 0.4922 0.3782 0.065 Uiso 1 1 calc R
C56 C -0.1218(5) 0.4166(5) 0.4346(4) 0.055(2) Uani 1 1 d .
H56A H -0.1658 0.4280 0.4510 0.066 Uiso 1 1 calc R
C57 C -0.0826(5) 0.3119(4) 0.4886(4) 0.053(2) Uani 1 1 d .
C58 C -0.1243(6) 0.2524(5) 0.4743(5) 0.070(3) Uani 1 1 d .
C59 C -0.1336(7) 0.2082(6) 0.5178(7) 0.092(4) Uani 1 1 d .
H59A H -0.1603 0.1664 0.5099 0.111 Uiso 1 1 calc R
C60 C -0.1051(8) 0.2239(7) 0.5717(7) 0.103(4) Uani 1 1 d .
H60A H -0.1134 0.1936 0.6000 0.124 Uiso 1 1 calc R
C61 C -0.0656(7) 0.2822(7) 0.5835(5) 0.083(3) Uani 1 1 d .
H61A H -0.0464 0.2923 0.6205 0.100 Uiso 1 1 calc R
C62 C -0.0516(6) 0.3291(5) 0.5432(4) 0.063(2) Uani 1 1 d .
C63 C -0.0053(7) 0.3923(6) 0.5571(5) 0.079(3) Uani 1 1 d .
H63A H 0.0117 0.3944 0.5965 0.118 Uiso 1 1 calc R
H63B H -0.0375 0.4322 0.5453 0.118 Uiso 1 1 calc R
H63C H 0.0404 0.3919 0.5385 0.118 Uiso 1 1 calc R
C64 C -0.1533(9) 0.2353(7) 0.4153(6) 0.120(5) Uani 1 1 d .
H64A H -0.1405 0.2726 0.3921 0.180 Uiso 1 1 calc R
H64B H -0.2099 0.2289 0.4100 0.180 Uiso 1 1 calc R
H64C H -0.1284 0.1932 0.4056 0.180 Uiso 1 1 calc R
C98 C 0.343(2) -0.2175(13) 0.4695(17) 0.28(2) Uani 1 1 d .
H98A H 0.2967 -0.2284 0.4417 0.334 Uiso 1 1 calc R
C99 C -0.3145(12) 0.0905(11) 0.2874(7) 0.156(7) Uani 1 1 d .
H99A H -0.3030 0.1326 0.2675 0.187 Uiso 1 1 calc R
C100 C -0.0342(5) 0.2982(5) 0.2357(4) 0.056(2) Uani 1 1 d .
H10A H -0.0702 0.2711 0.2122 0.068 Uiso 1 1 calc R
C101 C 0.6652(8) 0.3932(9) 0.2633(7) 0.136(7) Uani 1 1 d .
H10C H 0.6768 0.3491 0.2461 0.163 Uiso 1 1 calc R
O1 O 0.2589(3) 0.3287(3) 0.4429(2) 0.0496(13) Uani 1 1 d .
O2 O 0.3341(8) 0.7419(8) 0.2938(7) 0.186(6) Uani 1 1 d .
O3 O 0.2875(17) 0.7006(11) 0.3652(10) 0.349(16) Uani 1 1 d .
H3A H 0.2919 0.6596 0.3570 0.524 Uiso 1 1 calc R
O4 O 0.2145(11) 0.7133(12) 0.2895(15) 0.368(19) Uani 1 1 d .
O5 O 0.2620(18) 0.8065(7) 0.3295(10) 0.358(18) Uani 1 1 d .
H5A H 0.2495 0.8292 0.3009 0.537 Uiso 1 1 calc R
Cl1 Cl 0.2699(3) 0.74037(19) 0.3167(2) 0.1108(12) Uani 1 1 d .
Cl2 Cl -0.2964(9) 0.1028(7) 0.3522(3) 0.447(11) Uani 1 1 d .
Cl3 Cl -0.4059(4) 0.0647(5) 0.2662(3) 0.240(4) Uani 1 1 d .
Cl4 Cl 0.3463(3) -0.1351(2) 0.4919(2) 0.1353(15) Uani 1 1 d .
Cl5 Cl 0.3451(4) -0.2669(3) 0.5426(4) 0.231(4) Uani 1 1 d .
Cl6 Cl 0.7431(3) 0.4253(6) 0.3027(3) 0.308(6) Uani 1 1 d .
Cl7 Cl 0.5836(4) 0.3908(7) 0.2874(5) 0.352(8) Uani 1 1 d .
Cl8 Cl 0.6338(9) 0.4572(4) 0.2142(5) 0.368(9) Uani 1 1 d .
Cl9 Cl -0.2577(5) 0.0169(5) 0.2667(7) 0.358(8) Uani 1 1 d .
Cl10 Cl 0.4056(10) -0.2658(8) 0.4713(6) 0.383(7) Uani 1 1 d .

loop_
_atom_site_aniso_label
_atom_site_aniso_U_11
_atom_site_aniso_U_22
_atom_site_aniso_U_33
_atom_site_aniso_U_23
_atom_site_aniso_U_13
_atom_site_aniso_U_12
Zn1 0.0431(5) 0.0402(5) 0.0526(6) 0.0036(4) 0.0018(4) 0.0042(4)
Zn2 0.0415(5) 0.0399(5) 0.0483(5) 0.0019(4) 0.0033(4) 0.0045(4)
S1 0.0614(14) 0.0447(12) 0.0568(13) 0.0054(10) -0.0079(11) -0.0061(10)
S2 0.0471(12) 0.0729(15) 0.0499(12) 0.0047(11) 0.0035(10) 0.0099(10)
S3 0.0418(11) 0.0663(14) 0.0478(12) -0.0074(10) 0.0076(9) -0.0012(10)
S4 0.0469(12) 0.0466(12) 0.0648(14) 0.0069(10) 0.0148(10) 0.0050(9)
N1 0.047(4) 0.047(4) 0.053(4) 0.002(3) 0.003(3) 0.012(3)
N2 0.054(4) 0.041(4) 0.057(4) 0.002(3) 0.014(3) 0.004(3)
N3 0.059(4) 0.035(3) 0.063(4) 0.007(3) -0.001(4) 0.002(3)
N4 0.068(5) 0.037(4) 0.060(4) 0.007(3) 0.000(4) -0.009(3)
N5 0.046(4) 0.048(4) 0.060(4) 0.000(3) -0.002(3) 0.006(3)
N6 0.045(4) 0.058(4) 0.057(4) 0.009(3) -0.001(3) 0.005(3)
N7 0.057(4) 0.036(3) 0.051(4) -0.002(3) 0.007(3) 0.001(3)
N8 0.047(4) 0.042(4) 0.048(4) 0.006(3) 0.004(3) 0.006(3)
N9 0.053(4) 0.056(4) 0.046(4) -0.006(3) 0.007(3) -0.003(3)
N10 0.041(4) 0.050(4) 0.044(4) 0.001(3) 0.003(3) 0.007(3)
N11 0.040(4) 0.051(4) 0.053(4) -0.003(3) 0.012(3) 0.001(3)
N12 0.048(4) 0.050(4) 0.047(4) -0.002(3) 0.000(3) 0.008(3)
B1 0.051(6) 0.051(6) 0.052(6) 0.003(4) 0.002(5) 0.005(4)
B2 0.034(5) 0.052(6) 0.061(6) -0.009(5) 0.003(4) 0.005(4)
C1 0.056(5) 0.055(5) 0.061(6) -0.004(4) 0.011(5) 0.008(4)
C2 0.067(6) 0.060(6) 0.058(5) -0.001(4) 0.019(5) 0.003(5)
C3 0.049(5) 0.053(5) 0.058(5) 0.001(4) 0.006(4) 0.005(4)
C4 0.111(9) 0.063(7) 0.082(7) -0.005(6) 0.031(7) 0.018(6)
C5 0.048(5) 0.048(5) 0.067(6) 0.007(4) 0.012(4) -0.004(4)
C6 0.060(6) 0.049(5) 0.068(6) -0.004(4) 0.009(5) -0.008(4)
C7 0.068(7) 0.064(7) 0.103(9) -0.011(6) 0.011(6) -0.007(5)
C8 0.105(10) 0.051(6) 0.119(11) 0.005(7) 0.024(8) -0.006(6)
C9 0.155(14) 0.069(8) 0.104(10) 0.031(7) 0.036(9) 0.010(8)
C10 0.113(10) 0.067(7) 0.072(7) 0.008(6) 0.022(7) 0.001(6)
C11 0.060(5) 0.036(4) 0.056(5) -0.004(4) -0.001(4) -0.003(4)
C12 0.076(7) 0.048(5) 0.067(6) 0.012(4) 0.001(5) 0.004(5)
C13 0.075(7) 0.049(5) 0.076(7) 0.009(5) 0.007(5) -0.004(5)
C14 0.064(6) 0.046(5) 0.067(6) 0.008(4) 0.008(5) -0.011(4)
C15 0.069(7) 0.070(7) 0.077(7) 0.013(5) 0.010(6) -0.010(5)
C16 0.063(7) 0.091(9) 0.113(10) 0.019(8) 0.004(7) -0.016(6)
C17 0.074(8) 0.098(10) 0.103(10) 0.030(8) -0.019(7) -0.032(7)
C18 0.084(8) 0.085(8) 0.079(8) 0.001(6) -0.017(7) -0.038(7)
C19 0.088(8) 0.047(5) 0.082(7) 0.009(5) -0.001(6) -0.017(5)
C20 0.124(11) 0.069(7) 0.104(9) -0.023(7) 0.004(8) -0.007(7)
C21 0.095(9) 0.085(8) 0.101(9) -0.004(7) 0.026(7) -0.005(7)
C22 0.046(5) 0.053(5) 0.041(4) 0.008(4) 0.000(4) 0.004(4)
C23 0.051(5) 0.060(6) 0.068(6) 0.011(5) -0.008(5) 0.006(4)
C24 0.056(6) 0.068(6) 0.071(6) 0.013(5) -0.018(5) 0.007(5)
C25 0.056(5) 0.057(5) 0.057(5) -0.007(4) -0.004(4) 0.008(4)
C26 0.069(7) 0.067(6) 0.066(6) 0.006(5) -0.008(5) 0.002(5)
C27 0.089(8) 0.062(7) 0.093(8) -0.019(6) -0.015(7) -0.007(6)
C28 0.082(9) 0.114(11) 0.084(9) -0.014(8) 0.007(7) 0.017(8)
C29 0.077(8) 0.110(10) 0.068(7) 0.000(7) 0.012(6) 0.016(7)
C30 0.053(6) 0.081(7) 0.059(6) -0.001(5) 0.006(5) 0.004(5)
C31 0.103(9) 0.081(8) 0.069(7) 0.008(6) 0.027(6) -0.011(6)
C32 0.087(8) 0.058(6) 0.113(9) 0.018(6) 0.016(7) -0.004(5)
C33 0.041(4) 0.050(5) 0.068(6) 0.014(4) 0.008(4) 0.002(4)
C34 0.052(5) 0.043(5) 0.076(6) 0.013(4) 0.016(5) -0.008(4)
C35 0.037(4) 0.040(4) 0.063(5) 0.000(4) 0.005(4) 0.008(3)
C36 0.069(7) 0.085(7) 0.081(7) 0.036(6) 0.001(6) -0.004(6)
C37 0.045(4) 0.044(4) 0.052(5) -0.005(4) 0.008(4) 0.011(3)
C38 0.051(5) 0.056(6) 0.083(7) -0.012(5) 0.002(5) -0.008(4)
C39 0.067(7) 0.074(7) 0.103(9) -0.024(7) -0.002(7) 0.001(6)
C40 0.071(7) 0.088(8) 0.079(8) -0.028(7) -0.015(6) 0.010(6)
C41 0.083(7) 0.073(7) 0.051(5) -0.008(5) 0.005(5) 0.014(6)
C42 0.059(5) 0.050(5) 0.054(5) -0.007(4) -0.001(4) 0.002(4)
C43 0.044(4) 0.051(5) 0.042(4) 0.001(4) 0.007(4) -0.001(4)
C45 0.044(5) 0.066(6) 0.052(5) 0.001(4) -0.008(4) 0.000(4)
C46 0.047(5) 0.060(5) 0.049(5) -0.011(4) 0.003(4) -0.007(4)
C47 0.056(6) 0.072(6) 0.068(6) -0.014(5) 0.023(5) -0.009(5)
C48 0.085(8) 0.093(8) 0.067(7) -0.034(6) 0.029(6) -0.016(6)
C49 0.080(8) 0.059(7) 0.107(9) -0.034(6) 0.023(7) -0.012(5)
C50 0.059(6) 0.047(5) 0.089(7) -0.016(5) -0.001(5) -0.010(4)
C51 0.060(6) 0.056(5) 0.054(5) -0.007(4) 0.001(4) -0.008(4)
C52 0.077(7) 0.068(6) 0.059(6) -0.002(5) -0.008(5) -0.008(5)
C53 0.093(8) 0.107(9) 0.061(6) 0.007(6) 0.021(6) 0.004(7)
C54 0.044(4) 0.039(4) 0.050(5) -0.005(3) 0.007(4) 0.002(3)
C55 0.037(4) 0.051(5) 0.074(6) -0.010(4) 0.003(4) 0.009(4)
C56 0.043(5) 0.066(6) 0.060(5) -0.004(4) 0.016(4) 0.012(4)
C57 0.041(5) 0.055(5) 0.065(6) 0.003(4) 0.013(4) -0.006(4)
C58 0.063(6) 0.061(6) 0.087(7) -0.009(5) 0.016(5) -0.017(5)
C59 0.076(8) 0.064(7) 0.142(12) 0.006(8) 0.030(8) -0.023(6)
C60 0.092(10) 0.090(9) 0.134(13) 0.038(9) 0.037(9) -0.012(8)
C61 0.085(8) 0.097(9) 0.071(7) 0.011(6) 0.023(6) 0.001(7)
C62 0.063(6) 0.074(6) 0.054(5) 0.007(5) 0.015(5) 0.002(5)
C63 0.074(7) 0.087(8) 0.074(7) -0.006(6) 0.010(6) -0.009(6)
C64 0.110(11) 0.100(10) 0.146(13) -0.040(9) 0.009(10) -0.049(8)
C98 0.27(4) 0.126(18) 0.46(6) -0.02(3) 0.14(4) 0.11(2)
C99 0.164(17) 0.170(18) 0.118(13) 0.042(12) -0.025(12) -0.005(14)
C100 0.048(5) 0.065(6) 0.053(5) -0.005(4) -0.001(4) -0.004(4)
C101 0.082(10) 0.149(14) 0.164(15) -0.083(12) -0.024(10) 0.031(9)
O1 0.040(3) 0.040(3) 0.065(4) 0.003(3) -0.001(3) 0.007(2)
O2 0.113(10) 0.203(14) 0.246(16) 0.029(12) 0.043(10) 0.002(9)
O3 0.49(4) 0.24(2) 0.31(3) 0.10(2) 0.05(3) -0.21(3)
O4 0.129(14) 0.25(2) 0.66(6) 0.02(3) -0.13(2) -0.023(14)
O5 0.68(5) 0.091(10) 0.39(3) -0.011(14) 0.36(3) -0.038(18)
Cl1 0.102(3) 0.082(2) 0.161(4) 0.000(2) 0.060(3) -0.0214(19)
Cl2 0.66(2) 0.485(17) 0.136(6) 0.037(8) -0.118(9) -0.416(17)
Cl3 0.125(4) 0.385(11) 0.204(6) -0.120(7) 0.013(4) -0.019(6)
Cl4 0.110(3) 0.101(3) 0.197(5) -0.017(3) 0.029(3) 0.021(2)
Cl5 0.173(6) 0.134(5) 0.364(11) 0.017(6) -0.029(7) 0.001(4)
Cl6 0.096(3) 0.509(14) 0.303(9) -0.286(10) -0.018(4) 0.008(6)
Cl7 0.155(6) 0.580(18) 0.344(12) -0.306(13) 0.114(7) -0.144(9)
Cl8 0.512(19) 0.185(7) 0.330(12) -0.082(8) -0.175(13) 0.124(10)
Cl9 0.158(6) 0.211(8) 0.71(3) 0.031(11) 0.088(10) -0.042(6)
Cl10 0.364(18) 0.42(2) 0.359(17) 0.075(15) 0.045(14) 0.035(15)

loop_
_atom_type_symbol
_atom_type_description
_atom_type_scat_dispersion_real
_atom_type_scat_dispersion_imag
_atom_type_scat_source
C C 0.0033 0.0016 'International Tables Vol C Tables 4.2.6.8 and 6.1.1.4'
H H 0.0000 0.0000 'International Tables Vol C Tables 4.2.6.8 and 6.1.1.4'
B B 0.0013 0.0007 'International Tables Vol C Tables 4.2.6.8 and 6.1.1.4'
N N 0.0061 0.0033 'International Tables Vol C Tables 4.2.6.8 and 6.1.1.4'
O O 0.0106 0.0060 'International Tables Vol C Tables 4.2.6.8 and 6.1.1.4'
S S 0.1246 0.1234 'International Tables Vol C Tables 4.2.6.8 and 6.1.1.4'
Cl Cl 0.1484 0.1585 'International Tables Vol C Tables 4.2.6.8 and 6.1.1.4'
Zn Zn 0.2839 1.4301 'International Tables Vol C Tables 4.2.6.8 and 6.1.1.4'

loop_
_geom_angle_atom_site_label_1
_geom_angle_atom_site_label_2
_geom_angle_atom_site_label_3
_geom_angle
O1 Zn1 N2 114.5(3)
O1 Zn1 S2 112.61(19)
N2 Zn1 S2 106.0(2)
O1 Zn1 S1 111.25(18)
N2 Zn1 S1 98.1(2)
S2 Zn1 S1 113.47(9)
O1 Zn2 N7 113.5(3)
O1 Zn2 S4 115.01(18)
N7 Zn2 S4 105.0(2)
O1 Zn2 S3 107.70(19)
N7 Zn2 S3 102.4(2)
S4 Zn2 S3 112.59(9)
C11 S1 Zn1 94.4(3)
C22 S2 Zn1 100.3(3)
C43 S3 Zn2 95.4(3)
C54 S4 Zn2 102.3(3)
C1 N1 N2 109.8(7)
C1 N1 B1 129.5(7)
N2 N1 B1 120.6(7)
C3 N2 N1 105.9(7)
C3 N2 Zn1 118.4(6)
N1 N2 Zn1 110.5(5)
C11 N3 C12 108.1(7)
C11 N3 B1 132.8(7)
C12 N3 B1 118.9(7)
C11 N4 C13 110.9(8)
C11 N4 C14 125.2(7)
C13 N4 C14 123.9(8)
C22 N5 C23 107.4(7)
C22 N5 B1 131.6(7)
C23 N5 B1 120.9(7)
C24 N6 C22 108.5(8)
C24 N6 C25 125.4(8)
C22 N6 C25 126.0(7)
C35 N7 N8 106.9(6)
C35 N7 Zn2 125.4(5)
N8 N7 Zn2 108.2(4)
C33 N8 N7 108.2(6)
C33 N8 B2 128.9(7)
N7 N8 B2 121.1(7)
C100 N9 C43 108.9(7)
C100 N9 C46 125.5(7)
C43 N9 C46 125.5(7)
C43 N10 C45 107.6(7)
C43 N10 B2 135.4(7)
C45 N10 B2 116.9(7)
C54 N11 C56 111.2(7)
C54 N11 C57 125.4(7)
C56 N11 C57 123.4(7)
C54 N12 C55 107.1(7)
C54 N12 B2 132.5(7)
C55 N12 B2 120.3(7)
N1 B1 N5 109.5(7)
N1 B1 N3 114.4(7)
N5 B1 N3 108.3(7)
N8 B2 N10 116.1(7)
N8 B2 N12 109.6(7)
N10 B2 N12 107.8(7)
N1 C1 C2 109.0(8)
N1 C1 C4 122.9(8)
C2 C1 C4 128.1(9)
C1 C2 C3 105.4(8)
N2 C3 C2 109.9(8)
N2 C3 C5 118.8(8)
C2 C3 C5 131.3(9)
C10 C5 C6 119.9(9)
C10 C5 C3 120.1(9)
C6 C5 C3 120.0(8)
C5 C6 C7 119.5(10)
C6 C7 C8 121.0(11)
C9 C8 C7 117.7(11)
C8 C9 C10 122.5(12)
C5 C10 C9 119.4(11)
N3 C11 N4 105.9(7)
N3 C11 S1 130.3(7)
N4 C11 S1 123.7(7)
C13 C12 N3 109.6(8)
C12 C13 N4 105.5(8)
C15 C14 C19 121.8(10)
C15 C14 N4 119.9(9)
C19 C14 N4 118.3(9)
C16 C15 C14 117.9(11)
C16 C15 C21 121.3(12)
C14 C15 C21 120.7(10)
C15 C16 C17 121.2(13)
C18 C17 C16 120.3(11)
C17 C18 C19 121.5(12)
C18 C19 C14 117.1(12)
C18 C19 C20 122.5(11)
C14 C19 C20 120.3(10)
N5 C22 N6 108.1(7)
N5 C22 S2 129.7(6)
N6 C22 S2 122.1(6)
C24 C23 N5 108.5(9)
N6 C24 C23 107.5(8)
C26 C25 C30 124.2(9)
C26 C25 N6 117.4(9)
C30 C25 N6 118.4(8)
C25 C26 C27 115.4(10)
C25 C26 C32 122.1(10)
C27 C26 C32 122.5(11)
C28 C27 C26 121.0(11)
C27 C28 C29 120.8(12)
C28 C29 C30 120.9(12)
C29 C30 C25 117.6(11)
C29 C30 C31 121.7(10)
C25 C30 C31 120.7(9)
C34 C33 N8 108.9(7)
C34 C33 C36 130.1(8)
N8 C33 C36 121.0(8)
C33 C34 C35 107.2(7)
N7 C35 C34 108.9(7)
N7 C35 C37 120.7(7)
C34 C35 C37 130.3(8)
C38 C37 C42 118.0(8)
C38 C37 C35 120.1(8)
C42 C37 C35 121.9(8)
C39 C38 C37 120.2(10)
C38 C39 C40 120.6(11)
C41 C40 C39 120.3(11)
C40 C41 C42 120.6(11)
C41 C42 C37 120.3(9)
N10 C43 N9 108.7(7)
N10 C43 S3 128.8(6)
N9 C43 S3 122.6(6)
C100 C45 N10 107.9(8)
C51 C46 C47 123.9(9)
C51 C46 N9 117.3(8)
C47 C46 N9 118.8(8)
C46 C47 C48 116.8(10)
C46 C47 C53 121.9(9)
C48 C47 C53 121.3(10)
C49 C48 C47 120.4(10)
C48 C49 C50 121.2(10)
C49 C50 C51 121.8(10)
C46 C51 C50 115.9(9)
C46 C51 C52 122.1(9)
C50 C51 C52 122.0(9)
N12 C54 N11 106.9(7)
N12 C54 S4 130.6(6)
N11 C54 S4 122.3(6)
C56 C55 N12 108.7(8)
C55 C56 N11 106.1(7)
C58 C57 C62 123.3(9)
C58 C57 N11 119.4(8)
C62 C57 N11 117.2(8)
C57 C58 C59 115.9(10)
C57 C58 C64 121.0(10)
C59 C58 C64 123.0(11)
C60 C59 C58 122.5(11)
C61 C60 C59 119.4(12)
C60 C61 C62 122.8(12)
C61 C62 C57 116.2(10)
C61 C62 C63 121.8(10)
C57 C62 C63 122.0(9)
Cl10 C98 Cl4 129(3)
Cl10 C98 Cl5 75.8(18)
Cl4 C98 Cl5 99.3(19)
Cl2 C99 Cl3 112.7(14)
Cl2 C99 Cl9 111.3(13)
Cl3 C99 Cl9 101.4(12)
C45 C100 N9 106.9(8)
Cl7 C101 Cl6 118.0(10)
Cl7 C101 Cl8 94.7(10)
Cl6 C101 Cl8 105.7(12)
Zn1 O1 Zn2 130.1(3)
O4 Cl1 O2 114.8(19)
O4 Cl1 O5 116.9(18)
O2 Cl1 O5 101.7(11)
O4 Cl1 O3 106.2(16)
O2 Cl1 O3 107.0(15)
O5 Cl1 O3 110.0(15)
C98 Cl5 Cl10 39.2(7)
C101 Cl7 Cl8 45.0(8)
C101 Cl8 Cl7 40.4(7)
C98 Cl10 Cl5 64.9(18)

loop_
_geom_bond_atom_site_label_1
_geom_bond_atom_site_label_2
_geom_bond_distance
Zn1 O1 1.911(5)
Zn1 N2 2.041(7)
Zn1 S2 2.314(2)
Zn1 S1 2.341(2)
Zn2 O1 1.913(5)
Zn2 N7 2.045(6)
Zn2 S4 2.301(2)
Zn2 S3 2.327(2)
S1 C11 1.698(9)
S2 C22 1.725(8)
S3 C43 1.727(8)
S4 C54 1.705(8)
N1 C1 1.338(11)
N1 N2 1.366(9)
N1 B1 1.525(12)
N2 C3 1.357(11)
N3 C11 1.357(11)
N3 C12 1.388(11)
N3 B1 1.583(12)
N4 C11 1.364(10)
N4 C13 1.379(11)
N4 C14 1.434(12)
N5 C22 1.337(10)
N5 C23 1.387(11)
N5 B1 1.564(12)
N6 C24 1.357(11)
N6 C22 1.370(10)
N6 C25 1.440(11)
N7 C35 1.357(10)
N7 N8 1.390(9)
N8 C33 1.355(10)
N8 B2 1.538(11)
N9 C100 1.363(11)
N9 C43 1.359(10)
N9 C46 1.445(11)
N10 C43 1.333(10)
N10 C45 1.392(10)
N10 B2 1.548(11)
N11 C54 1.350(10)
N11 C56 1.359(10)
N11 C57 1.441(11)
N12 C54 1.351(10)
N12 C55 1.408(10)
N12 B2 1.557(12)
C1 C2 1.366(12)
C1 C4 1.491(13)
C2 C3 1.387(12)
C3 C5 1.479(12)
C5 C10 1.372(14)
C5 C6 1.383(12)
C6 C7 1.384(13)
C7 C8 1.397(16)
C8 C9 1.354(17)
C9 C10 1.385(15)
C12 C13 1.338(13)
C14 C15 1.394(14)
C14 C19 1.408(14)
C15 C16 1.379(15)
C15 C21 1.486(16)
C16 C17 1.370(18)
C17 C18 1.365(18)
C18 C19 1.386(15)
C19 C20 1.507(16)
C23 C24 1.344(14)
C25 C26 1.367(13)
C25 C30 1.376(13)
C26 C27 1.426(16)
C26 C32 1.486(15)
C27 C28 1.351(17)
C28 C29 1.358(17)
C29 C30 1.375(15)
C30 C31 1.509(14)
C33 C34 1.360(12)
C33 C36 1.503(12)
C34 C35 1.384(11)
C35 C37 1.460(11)
C37 C38 1.395(12)
C37 C42 1.400(12)
C38 C39 1.377(15)
C39 C40 1.373(16)
C40 C41 1.349(15)
C41 C42 1.384(12)
C45 C100 1.364(12)
C46 C51 1.385(12)
C46 C47 1.393(12)
C47 C48 1.403(14)
C47 C53 1.505(15)
C48 C49 1.362(16)
C49 C50 1.355(15)
C50 C51 1.400(13)
C51 C52 1.489(13)
C55 C56 1.342(12)
C57 C58 1.377(12)
C57 C62 1.407(13)
C58 C59 1.403(16)
C58 C64 1.496(17)
C59 C60 1.374(18)
C60 C61 1.331(17)
C61 C62 1.396(14)
C62 C63 1.474(14)
C98 Cl10 1.42(2)
C98 Cl4 1.69(3)
C98 Cl5 2.04(4)
C99 Cl2 1.596(18)
C99 Cl3 1.656(19)
C99 Cl9 1.85(2)
C101 Cl7 1.611(17)
C101 Cl6 1.649(14)
C101 Cl8 1.76(2)
O2 Cl1 1.318(14)
O3 Cl1 1.41(2)
O4 Cl1 1.20(2)
O5 Cl1 1.335(15)
Cl5 Cl10 2.180(18)
Cl7 Cl8 2.479(18)
